data_4111556
loop_
_publ_author_name
'Hong Yan'
'Bruce C. Noll'
'Thomas P. Fehlner'

_publ_section_title
;
 Cooperative Metal-Boron Interactions in the Reaction of
 nido-1,2-(Cp*RuH)2B3H7, Cp* = \h5-C5Me5, with HC\\tbCPh
;
_journal_name_full 'Journal of the American Chemical Society'
_journal_page_first 4831
_journal_page_last 4844
_journal_paper_doi 10.1021/ja042439n
_journal_volume 127
_journal_year 2005
_chemical_formula_moiety 'C28 H40 B2 Ru2'
_chemical_formula_sum 'C28 H40 B2 Ru2'
_chemical_formula_weight 600.36
_chemical_name_systematic
; 
 ? 
;
_space_group_IT_number 2
_symmetry_cell_setting triclinic
_symmetry_space_group_name_Hall '-P 1'
_symmetry_space_group_name_H-M 'P -1'
_atom_sites_solution_hydrogens geom
_atom_sites_solution_primary direct
_atom_sites_solution_secondary difmap
_audit_creation_method SHELXL-97
_cell_angle_alpha 101.611(2)
_cell_angle_beta 94.952(2)
_cell_angle_gamma 103.013(2)
_cell_formula_units_Z 2
_cell_length_a 9.0020(2)
_cell_length_b 9.8968(2)
_cell_length_c 16.2319(4)
_cell_measurement_reflns_used 8928
_cell_measurement_temperature 100(2)
_cell_measurement_theta_max 29.72
_cell_measurement_theta_min 2.59
_cell_volume 1366.95(6)
_computing_cell_refinement 'Bruker APEX2/SAINT'
_computing_data_collection 'Bruker APEX2'
_computing_data_reduction 'Bruker SAINT'
_computing_molecular_graphics 'Bruker SHELXTL'
_computing_publication_material 'Bruker SHELXTL'
_computing_structure_refinement 'SHELXL-97 (Sheldrick, 1997)'
_computing_structure_solution 'SHELXS-97 (Sheldrick, 1990)'
_diffrn_ambient_temperature 100(2)
_diffrn_measured_fraction_theta_full 0.997
_diffrn_measured_fraction_theta_max 0.997
_diffrn_measurement_device_type 'CCD area detector'
_diffrn_measurement_method '\f and \w scans'
_diffrn_radiation_monochromator graphite
_diffrn_radiation_source 'fine-focus sealed tube'
_diffrn_radiation_type MoK\a
_diffrn_radiation_wavelength 0.71073
_diffrn_reflns_av_R_equivalents 0.0452
_diffrn_reflns_av_sigmaI/netI 0.0578
_diffrn_reflns_limit_h_max 12
_diffrn_reflns_limit_h_min -12
_diffrn_reflns_limit_k_max 13
_diffrn_reflns_limit_k_min -13
_diffrn_reflns_limit_l_max 22
_diffrn_reflns_limit_l_min -22
_diffrn_reflns_number 35565
_diffrn_reflns_theta_full 30.00
_diffrn_reflns_theta_max 30.00
_diffrn_reflns_theta_min 2.17
_exptl_absorpt_coefficient_mu 1.118
_exptl_absorpt_correction_T_max 0.9694
_exptl_absorpt_correction_T_min 0.7024
_exptl_absorpt_correction_type multi-scan
_exptl_crystal_colour clear
_exptl_crystal_density_diffrn 1.459
_exptl_crystal_description plate
_exptl_crystal_F_000 612
_exptl_crystal_size_max 0.34
_exptl_crystal_size_mid 0.22
_exptl_crystal_size_min 0.03
_refine_diff_density_max 2.005
_refine_diff_density_min -1.500
_refine_diff_density_rms 0.138
_refine_ls_extinction_method none
_refine_ls_goodness_of_fit_ref 1.058
_refine_ls_hydrogen_treatment mixed
_refine_ls_matrix_type full
_refine_ls_number_parameters 314
_refine_ls_number_reflns 7950
_refine_ls_number_restraints 0
_refine_ls_restrained_S_all 1.058
_refine_ls_R_factor_all 0.0437
_refine_ls_R_factor_gt 0.0335
_refine_ls_shift/su_max 0.001
_refine_ls_shift/su_mean 0.000
_refine_ls_structure_factor_coef Fsqd
_refine_ls_weighting_details 'calc w=1/[\s^2^(Fo^2^)+(0.0309P)^2^+1.2555P] where P=(Fo^2^+2Fc^2^)/3'
_refine_ls_weighting_scheme calc
_refine_ls_wR_factor_gt 0.0836
_refine_ls_wR_factor_ref 0.0922
_reflns_number_gt 6575
_reflns_number_total 7950
_reflns_threshold_expression >2sigma(I)
_cod_data_source_file ja042439nsi20041230_082001_8.cif
_cod_data_source_block bcn53red
_cod_original_cell_volume 1366.95(5)
_cod_database_code 4111556

loop_
_symmetry_equiv_pos_as_xyz
'x, y, z'
'-x, -y, -z'

loop_
_atom_site_label
_atom_site_type_symbol
_atom_site_fract_x
_atom_site_fract_y
_atom_site_fract_z
_atom_site_U_iso_or_equiv
_atom_site_adp_type
_atom_site_occupancy
_atom_site_symmetry_multiplicity
_atom_site_calc_flag
_atom_site_refinement_flags
Ru1 Ru 0.20531(2) 0.158126(19) 0.347643(11) 0.01496(6) Uani 1 1 d .
Ru2 Ru 0.25274(2) -0.047037(19) 0.207176(11) 0.01482(6) Uani 1 1 d .
B1 B 0.1279(3) -0.0857(3) 0.32249(16) 0.0177(5) Uani 1 1 d .
H1M H 0.277(4) -0.015(3) 0.3227(19) 0.021 Uiso 1 1 d .
H1 H 0.120(3) -0.163(3) 0.3637(19) 0.021 Uiso 1 1 d .
B2 B 0.0454(3) 0.0521(3) 0.22092(17) 0.0187(5) Uani 1 1 d .
H2M H 0.206(4) 0.130(3) 0.2326(19) 0.022 Uiso 1 1 d .
H2 H -0.019(4) 0.090(3) 0.1772(19) 0.022 Uiso 1 1 d .
C1 C 0.3885(3) 0.2838(3) 0.44849(15) 0.0209(5) Uani 1 1 d .
C2 C 0.3691(3) 0.3672(3) 0.38785(16) 0.0223(5) Uani 1 1 d .
C3 C 0.2138(3) 0.3837(3) 0.38355(15) 0.0210(5) Uani 1 1 d .
C4 C 0.1382(3) 0.3110(3) 0.44241(16) 0.0206(5) Uani 1 1 d .
C5 C 0.2451(3) 0.2483(3) 0.48211(15) 0.0211(5) Uani 1 1 d .
C6 C 0.5354(3) 0.2478(3) 0.47645(19) 0.0309(6) Uani 1 1 d .
H6A H 0.5901 0.2280 0.4275 0.046 Uiso 1 1 calc R
H6B H 0.5116 0.1636 0.5006 0.046 Uiso 1 1 calc R
H6C H 0.6004 0.3283 0.5195 0.046 Uiso 1 1 calc R
C7 C 0.4923(4) 0.4351(3) 0.34129(19) 0.0318(6) Uani 1 1 d .
H7A H 0.5378 0.5340 0.3718 0.048 Uiso 1 1 calc R
H7B H 0.4470 0.4331 0.2838 0.048 Uiso 1 1 calc R
H7C H 0.5724 0.3823 0.3379 0.048 Uiso 1 1 calc R
C8 C 0.1460(4) 0.4657(3) 0.32883(18) 0.0312(6) Uani 1 1 d .
H8A H 0.0336 0.4313 0.3197 0.047 Uiso 1 1 calc R
H8B H 0.1851 0.4525 0.2740 0.047 Uiso 1 1 calc R
H8C H 0.1749 0.5671 0.3570 0.047 Uiso 1 1 calc R
C9 C -0.0249(3) 0.3021(3) 0.46080(18) 0.0287(6) Uani 1 1 d .
H9A H -0.0247 0.3753 0.5114 0.043 Uiso 1 1 calc R
H9B H -0.0695 0.2078 0.4707 0.043 Uiso 1 1 calc R
H9C H -0.0864 0.3173 0.4122 0.043 Uiso 1 1 calc R
C10 C 0.2147(3) 0.1669(3) 0.55042(16) 0.0273(5) Uani 1 1 d .
H10A H 0.2472 0.2324 0.6063 0.041 Uiso 1 1 calc R
H10B H 0.2728 0.0936 0.5451 0.041 Uiso 1 1 calc R
H10C H 0.1045 0.1217 0.5444 0.041 Uiso 1 1 calc R
C11 C 0.4904(3) -0.0156(3) 0.17880(17) 0.0236(5) Uani 1 1 d .
C12 C 0.3920(3) 0.0020(3) 0.10975(16) 0.0218(5) Uani 1 1 d .
C13 C 0.2759(3) -0.1305(3) 0.07700(15) 0.0236(5) Uani 1 1 d .
C14 C 0.3044(3) -0.2289(3) 0.12740(17) 0.0234(5) Uani 1 1 d .
C15 C 0.4357(3) -0.1568(3) 0.19038(17) 0.0244(5) Uani 1 1 d .
C16 C 0.6289(3) 0.0943(4) 0.2286(2) 0.0372(7) Uani 1 1 d .
H16A H 0.6424 0.0819 0.2870 0.056 Uiso 1 1 calc R
H16B H 0.6143 0.1897 0.2293 0.056 Uiso 1 1 calc R
H16C H 0.7206 0.0831 0.2022 0.056 Uiso 1 1 calc R
C17 C 0.4078(4) 0.1333(3) 0.0747(2) 0.0326(6) Uani 1 1 d .
H17A H 0.4671 0.1253 0.0268 0.049 Uiso 1 1 calc R
H17B H 0.4612 0.2172 0.1191 0.049 Uiso 1 1 calc R
H17C H 0.3053 0.1430 0.0552 0.049 Uiso 1 1 calc R
C18 C 0.1578(4) -0.1619(4) 0.00059(17) 0.0358(7) Uani 1 1 d .
H18A H 0.1274 -0.0746 -0.0046 0.054 Uiso 1 1 calc R
H18B H 0.0675 -0.2340 0.0065 0.054 Uiso 1 1 calc R
H18C H 0.2012 -0.1976 -0.0503 0.054 Uiso 1 1 calc R
C19 C 0.2188(4) -0.3818(3) 0.1134(2) 0.0368(7) Uani 1 1 d .
H19A H 0.2734 -0.4421 0.0786 0.055 Uiso 1 1 calc R
H19B H 0.1149 -0.3954 0.0841 0.055 Uiso 1 1 calc R
H19C H 0.2120 -0.4081 0.1683 0.055 Uiso 1 1 calc R
C20 C 0.5047(4) -0.2188(4) 0.2564(2) 0.0368(7) Uani 1 1 d .
H20A H 0.5828 -0.2649 0.2336 0.055 Uiso 1 1 calc R
H20B H 0.4239 -0.2894 0.2724 0.055 Uiso 1 1 calc R
H20C H 0.5526 -0.1429 0.3065 0.055 Uiso 1 1 calc R
C21 C 0.0011(3) 0.0028(3) 0.30649(14) 0.0173(4) Uani 1 1 d .
H21 H -0.098(4) -0.012(3) 0.3231(19) 0.021 Uiso 1 1 d .
C22 C 0.0266(3) -0.1127(2) 0.22987(14) 0.0167(4) Uani 1 1 d .
C23 C -0.0969(3) -0.2395(3) 0.18679(15) 0.0179(4) Uani 1 1 d .
C24 C -0.1173(3) -0.3650(3) 0.21620(17) 0.0240(5) Uani 1 1 d .
H24 H -0.0531 -0.3677 0.2652 0.029 Uiso 1 1 calc R
C25 C -0.2305(3) -0.4860(3) 0.17459(19) 0.0301(6) Uani 1 1 d .
H25 H -0.2425 -0.5709 0.1949 0.036 Uiso 1 1 calc R
C26 C -0.3255(4) -0.4829(3) 0.10375(19) 0.0331(6) Uani 1 1 d .
H26 H -0.4024 -0.5657 0.0751 0.040 Uiso 1 1 calc R
C27 C -0.3081(4) -0.3590(3) 0.07479(19) 0.0344(6) Uani 1 1 d .
H27 H -0.3743 -0.3565 0.0266 0.041 Uiso 1 1 calc R
C28 C -0.1947(3) -0.2380(3) 0.11557(17) 0.0256(5) Uani 1 1 d .
H28 H -0.1835 -0.1536 0.0949 0.031 Uiso 1 1 calc R

loop_
_atom_site_aniso_label
_atom_site_aniso_U_11
_atom_site_aniso_U_22
_atom_site_aniso_U_33
_atom_site_aniso_U_23
_atom_site_aniso_U_13
_atom_site_aniso_U_12
Ru1 0.01310(10) 0.01793(10) 0.01504(9) 0.00370(7) 0.00610(7) 0.00474(7)
Ru2 0.01210(10) 0.01909(10) 0.01559(9) 0.00456(7) 0.00715(7) 0.00608(7)
B1 0.0152(12) 0.0212(12) 0.0176(11) 0.0047(9) 0.0056(9) 0.0048(10)
B2 0.0156(12) 0.0230(13) 0.0207(12) 0.0072(10) 0.0080(10) 0.0071(10)
C1 0.0164(11) 0.0232(12) 0.0202(11) 0.0000(9) 0.0043(9) 0.0026(9)
C2 0.0213(12) 0.0212(11) 0.0223(11) 0.0017(9) 0.0090(9) 0.0013(9)
C3 0.0235(12) 0.0200(11) 0.0201(11) 0.0029(9) 0.0079(9) 0.0061(9)
C4 0.0212(12) 0.0186(11) 0.0228(11) 0.0018(9) 0.0086(9) 0.0071(9)
C5 0.0208(12) 0.0244(12) 0.0171(10) 0.0024(9) 0.0056(9) 0.0043(9)
C6 0.0205(13) 0.0368(15) 0.0308(14) -0.0008(11) -0.0008(11) 0.0069(11)
C7 0.0311(15) 0.0279(14) 0.0346(14) 0.0051(11) 0.0165(12) 0.0009(11)
C8 0.0400(17) 0.0256(13) 0.0310(14) 0.0092(11) 0.0066(12) 0.0112(12)
C9 0.0236(13) 0.0293(13) 0.0336(14) 0.0015(11) 0.0136(11) 0.0086(11)
C10 0.0332(15) 0.0292(13) 0.0194(11) 0.0062(10) 0.0076(10) 0.0055(11)
C11 0.0153(11) 0.0310(13) 0.0291(12) 0.0076(10) 0.0136(10) 0.0104(10)
C12 0.0203(12) 0.0277(12) 0.0235(11) 0.0096(9) 0.0149(9) 0.0105(10)
C13 0.0236(13) 0.0354(14) 0.0163(10) 0.0057(9) 0.0119(9) 0.0135(11)
C14 0.0243(13) 0.0243(12) 0.0258(12) 0.0054(9) 0.0165(10) 0.0101(10)
C15 0.0244(13) 0.0314(13) 0.0253(12) 0.0081(10) 0.0147(10) 0.0172(11)
C16 0.0152(13) 0.0488(18) 0.0456(17) 0.0044(14) 0.0102(12) 0.0071(12)
C17 0.0376(16) 0.0336(15) 0.0393(15) 0.0194(12) 0.0264(13) 0.0168(12)
C18 0.0341(16) 0.0541(19) 0.0187(12) 0.0038(12) 0.0057(11) 0.0129(14)
C19 0.0486(19) 0.0251(14) 0.0390(16) 0.0027(12) 0.0256(14) 0.0104(13)
C20 0.0346(16) 0.0555(19) 0.0373(15) 0.0230(14) 0.0161(13) 0.0305(15)
C21 0.0133(11) 0.0213(11) 0.0184(10) 0.0040(8) 0.0070(8) 0.0054(8)
C22 0.0123(10) 0.0217(11) 0.0186(10) 0.0055(8) 0.0081(8) 0.0064(8)
C23 0.0156(11) 0.0195(11) 0.0192(10) 0.0026(8) 0.0066(8) 0.0059(8)
C24 0.0202(12) 0.0228(12) 0.0285(12) 0.0065(10) 0.0030(10) 0.0040(9)
C25 0.0308(15) 0.0235(13) 0.0347(14) 0.0070(11) 0.0059(12) 0.0036(11)
C26 0.0303(15) 0.0260(14) 0.0322(14) -0.0014(11) 0.0001(12) -0.0064(11)
C27 0.0331(16) 0.0350(15) 0.0278(13) 0.0065(11) -0.0071(12) -0.0017(12)
C28 0.0250(13) 0.0257(12) 0.0238(12) 0.0067(10) 0.0013(10) 0.0017(10)

loop_
_atom_type_symbol
_atom_type_description
_atom_type_scat_dispersion_real
_atom_type_scat_dispersion_imag
_atom_type_scat_source
C C 0.0033 0.0016 'International Tables Vol C Tables 4.2.6.8 and 6.1.1.4'
H H 0.0000 0.0000 'International Tables Vol C Tables 4.2.6.8 and 6.1.1.4'
B B 0.0013 0.0007 'International Tables Vol C Tables 4.2.6.8 and 6.1.1.4'
Ru Ru -1.2594 0.8363 'International Tables Vol C Tables 4.2.6.8 and 6.1.1.4'

loop_
_geom_angle_atom_site_label_1
_geom_angle_atom_site_label_2
_geom_angle_atom_site_label_3
_geom_angle
C21 Ru1 C5 114.29(9)
C21 Ru1 C4 102.10(9)
C5 Ru1 C4 38.82(10)
C21 Ru1 C3 122.75(10)
C5 Ru1 C3 64.95(10)
C4 Ru1 C3 38.72(9)
C21 Ru1 C1 150.47(9)
C5 Ru1 C1 38.95(9)
C4 Ru1 C1 64.88(10)
C3 Ru1 C1 64.55(10)
C21 Ru1 C2 161.09(10)
C5 Ru1 C2 64.72(9)
C4 Ru1 C2 64.68(9)
C3 Ru1 C2 38.58(10)
C1 Ru1 C2 38.20(10)
C21 Ru1 B1 43.18(10)
C5 Ru1 B1 109.92(9)
C4 Ru1 B1 127.36(9)
C3 Ru1 B1 163.44(9)
C1 Ru1 B1 122.35(10)
C2 Ru1 B1 155.67(10)
C21 Ru1 B2 42.80(9)
C5 Ru1 B2 152.31(9)
C4 Ru1 B2 120.08(10)
C3 Ru1 B2 110.73(10)
C1 Ru1 B2 166.71(10)
C2 Ru1 B2 130.38(10)
B1 Ru1 B2 65.87(10)
C21 Ru1 Ru2 71.80(6)
C5 Ru1 Ru2 148.78(7)
C4 Ru1 Ru2 171.57(7)
C3 Ru1 Ru2 139.81(6)
C1 Ru1 Ru2 123.24(6)
C2 Ru1 Ru2 119.64(6)
B1 Ru1 Ru2 51.97(6)
B2 Ru1 Ru2 51.50(7)
C21 Ru1 H1M 77.7(9)
C5 Ru1 H1M 110.5(9)
C4 Ru1 H1M 146.9(9)
C3 Ru1 H1M 159.4(9)
C1 Ru1 H1M 98.8(9)
C2 Ru1 H1M 120.9(9)
B1 Ru1 H1M 36.3(9)
B2 Ru1 H1M 82.6(9)
Ru2 Ru1 H1M 38.9(9)
C21 Ru1 H2M 80.2(10)
C5 Ru1 H2M 164.0(10)
C4 Ru1 H2M 134.8(10)
C3 Ru1 H2M 102.1(10)
C1 Ru1 H2M 128.3(10)
C2 Ru1 H2M 99.3(10)
B1 Ru1 H2M 85.1(10)
B2 Ru1 H2M 38.9(10)
Ru2 Ru1 H2M 39.6(10)
H1M Ru1 H2M 78.2(13)
C22 Ru2 C13 111.00(10)
C22 Ru2 C14 106.65(10)
C13 Ru2 C14 39.04(10)
C22 Ru2 C12 143.14(10)
C13 Ru2 C12 39.21(10)
C14 Ru2 C12 65.08(10)
C22 Ru2 C15 132.52(10)
C13 Ru2 C15 65.11(10)
C14 Ru2 C15 38.74(11)
C12 Ru2 C15 64.44(10)
C22 Ru2 C11 170.46(9)
C13 Ru2 C11 64.97(10)
C14 Ru2 C11 64.56(10)
C12 Ru2 C11 38.33(10)
C15 Ru2 C11 38.18(10)
C22 Ru2 B2 43.53(9)
C13 Ru2 B2 113.20(10)
C14 Ru2 B2 137.36(10)
C12 Ru2 B2 117.19(10)
C15 Ru2 B2 175.50(10)
C11 Ru2 B2 145.63(10)
C22 Ru2 B1 43.06(9)
C13 Ru2 B1 146.32(10)
C14 Ru2 B1 117.27(10)
C12 Ru2 B1 173.54(10)
C15 Ru2 B1 113.17(10)
C11 Ru2 B1 136.13(10)
B2 Ru2 B1 65.68(10)
C22 Ru2 Ru1 72.23(6)
C13 Ru2 Ru1 155.99(7)
C14 Ru2 Ru1 164.82(7)
C12 Ru2 Ru1 125.10(7)
C15 Ru2 Ru1 131.32(7)
C11 Ru2 Ru1 115.17(7)
B2 Ru2 Ru1 51.79(7)
B1 Ru2 Ru1 51.30(7)
C22 Ru2 H1M 78.3(10)
C13 Ru2 H1M 160.6(10)
C14 Ru2 H1M 122.9(10)
C12 Ru2 H1M 137.5(10)
C15 Ru2 H1M 95.9(10)
C11 Ru2 H1M 103.0(10)
B2 Ru2 H1M 85.4(10)
B1 Ru2 H1M 36.0(10)
Ru1 Ru2 H1M 42.0(10)
C22 Ru2 H2M 80.8(10)
C13 Ru2 H2M 117.2(9)
C14 Ru2 H2M 156.2(9)
C12 Ru2 H2M 95.2(9)
C15 Ru2 H2M 145.4(10)
C11 Ru2 H2M 108.8(10)
B2 Ru2 H2M 39.0(10)
B1 Ru2 H2M 83.8(9)
Ru1 Ru2 H2M 38.8(9)
H1M Ru2 H2M 80.4(14)
C21 B1 C22 58.24(15)
C21 B1 Ru1 61.00(12)
C22 B1 Ru1 97.41(15)
C21 B1 Ru2 96.02(14)
C22 B1 Ru2 60.71(11)
Ru1 B1 Ru2 76.72(8)
C21 B1 H1M 114.8(13)
C22 B1 H1M 111.1(13)
Ru1 B1 H1M 57.4(13)
Ru2 B1 H1M 51.8(13)
C21 B1 H1 125.6(16)
C22 B1 H1 125.6(15)
Ru1 B1 H1 134.0(15)
Ru2 B1 H1 135.5(15)
H1M B1 H1 112(2)
C21 B2 C22 58.17(15)
C21 B2 Ru2 96.77(15)
C22 B2 Ru2 61.03(12)
C21 B2 Ru1 60.64(12)
C22 B2 Ru1 96.55(15)
Ru2 B2 Ru1 76.71(9)
C21 B2 H2M 110.6(12)
C22 B2 H2M 111.8(12)
Ru2 B2 H2M 53.9(12)
Ru1 B2 H2M 52.4(12)
C21 B2 H2 129.9(17)
C22 B2 H2 127.8(17)
Ru2 B2 H2 131.2(16)
Ru1 B2 H2 134.2(16)
H2M B2 H2 110(2)
C2 C1 C5 108.0(2)
C2 C1 C6 125.9(2)
C5 C1 C6 126.0(2)
C2 C1 Ru1 71.42(14)
C5 C1 Ru1 69.57(14)
C6 C1 Ru1 127.59(18)
C1 C2 C3 108.0(2)
C1 C2 C7 126.1(2)
C3 C2 C7 125.7(3)
C1 C2 Ru1 70.38(14)
C3 C2 Ru1 70.07(14)
C7 C2 Ru1 128.50(18)
C4 C3 C2 107.9(2)
C4 C3 C8 126.5(2)
C2 C3 C8 125.6(2)
C4 C3 Ru1 70.08(13)
C2 C3 Ru1 71.35(14)
C8 C3 Ru1 125.34(18)
C5 C4 C3 108.1(2)
C5 C4 C9 125.2(2)
C3 C4 C9 126.7(2)
C5 C4 Ru1 70.32(13)
C3 C4 Ru1 71.19(13)
C9 C4 Ru1 124.54(18)
C4 C5 C1 107.9(2)
C4 C5 C10 125.6(2)
C1 C5 C10 126.4(2)
C4 C5 Ru1 70.87(13)
C1 C5 Ru1 71.48(13)
C10 C5 Ru1 125.83(18)
C1 C6 H6A 109.5
C1 C6 H6B 109.5
H6A C6 H6B 109.5
C1 C6 H6C 109.5
H6A C6 H6C 109.5
H6B C6 H6C 109.5
C2 C7 H7A 109.5
C2 C7 H7B 109.5
H7A C7 H7B 109.5
C2 C7 H7C 109.5
H7A C7 H7C 109.5
H7B C7 H7C 109.5
C3 C8 H8A 109.5
C3 C8 H8B 109.5
H8A C8 H8B 109.5
C3 C8 H8C 109.5
H8A C8 H8C 109.5
H8B C8 H8C 109.5
C4 C9 H9A 109.5
C4 C9 H9B 109.5
H9A C9 H9B 109.5
C4 C9 H9C 109.5
H9A C9 H9C 109.5
H9B C9 H9C 109.5
C5 C10 H10A 109.5
C5 C10 H10B 109.5
H10A C10 H10B 109.5
C5 C10 H10C 109.5
H10A C10 H10C 109.5
H10B C10 H10C 109.5
C15 C11 C12 108.0(2)
C15 C11 C16 126.3(3)
C12 C11 C16 125.7(3)
C15 C11 Ru2 70.18(14)
C12 C11 Ru2 69.70(14)
C16 C11 Ru2 126.80(18)
C11 C12 C13 108.4(2)
C11 C12 C17 126.3(3)
C13 C12 C17 125.3(3)
C11 C12 Ru2 71.97(13)
C13 C12 Ru2 70.03(13)
C17 C12 Ru2 125.21(17)
C14 C13 C12 107.2(2)
C14 C13 C18 126.7(3)
C12 C13 C18 125.9(3)
C14 C13 Ru2 70.77(13)
C12 C13 Ru2 70.76(13)
C18 C13 Ru2 127.56(18)
C15 C14 C13 107.9(2)
C15 C14 C19 125.9(3)
C13 C14 C19 126.1(3)
C15 C14 Ru2 71.10(14)
C13 C14 Ru2 70.19(14)
C19 C14 Ru2 127.08(17)
C11 C15 C14 108.5(2)
C11 C15 C20 125.5(3)
C14 C15 C20 126.0(3)
C11 C15 Ru2 71.64(14)
C14 C15 Ru2 70.16(14)
C20 C15 Ru2 124.49(18)
C11 C16 H16A 109.5
C11 C16 H16B 109.5
H16A C16 H16B 109.5
C11 C16 H16C 109.5
H16A C16 H16C 109.5
H16B C16 H16C 109.5
C12 C17 H17A 109.5
C12 C17 H17B 109.5
H17A C17 H17B 109.5
C12 C17 H17C 109.5
H17A C17 H17C 109.5
H17B C17 H17C 109.5
C13 C18 H18A 109.5
C13 C18 H18B 109.5
H18A C18 H18B 109.5
C13 C18 H18C 109.5
H18A C18 H18C 109.5
H18B C18 H18C 109.5
C14 C19 H19A 109.5
C14 C19 H19B 109.5
H19A C19 H19B 109.5
C14 C19 H19C 109.5
H19A C19 H19C 109.5
H19B C19 H19C 109.5
C15 C20 H20A 109.5
C15 C20 H20B 109.5
H20A C20 H20B 109.5
C15 C20 H20C 109.5
H20A C20 H20C 109.5
H20B C20 H20C 109.5
C22 C21 B2 61.66(15)
C22 C21 B1 61.16(15)
B2 C21 B1 101.50(18)
C22 C21 Ru1 108.69(14)
B2 C21 Ru1 76.56(14)
B1 C21 Ru1 75.82(13)
C22 C21 H21 116.8(18)
B2 C21 H21 125.0(18)
B1 C21 H21 126.7(18)
Ru1 C21 H21 134.5(18)
C23 C22 C21 122.24(19)
C23 C22 B1 127.3(2)
C21 C22 B1 60.61(15)
C23 C22 B2 127.9(2)
C21 C22 B2 60.17(15)
B1 C22 B2 100.12(19)
C23 C22 Ru2 130.49(16)
C21 C22 Ru2 107.26(15)
B1 C22 Ru2 76.23(13)
B2 C22 Ru2 75.45(13)
C28 C23 C24 118.4(2)
C28 C23 C22 121.2(2)
C24 C23 C22 120.4(2)
C25 C24 C23 120.8(3)
C25 C24 H24 119.6
C23 C24 H24 119.6
C26 C25 C24 120.1(3)
C26 C25 H25 120.0
C24 C25 H25 120.0
C27 C26 C25 119.7(3)
C27 C26 H26 120.1
C25 C26 H26 120.1
C26 C27 C28 120.6(3)
C26 C27 H27 119.7
C28 C27 H27 119.7
C27 C28 C23 120.5(3)
C27 C28 H28 119.8
C23 C28 H28 119.8

loop_
_geom_bond_atom_site_label_1
_geom_bond_atom_site_label_2
_geom_bond_distance
Ru1 C21 2.071(2)
Ru1 C5 2.151(2)
Ru1 C4 2.158(2)
Ru1 C3 2.173(2)
Ru1 C1 2.176(2)
Ru1 C2 2.190(2)
Ru1 B1 2.296(3)
Ru1 B2 2.312(3)
Ru1 Ru2 2.8633(2)
Ru1 H1M 1.94(3)
Ru1 H2M 1.83(3)
Ru2 C22 2.081(2)
Ru2 C13 2.154(2)
Ru2 C14 2.162(2)
Ru2 C12 2.164(2)
Ru2 C15 2.175(2)
Ru2 C11 2.194(2)
Ru2 B2 2.302(3)
Ru2 B1 2.317(3)
Ru2 H1M 1.82(3)
Ru2 H2M 1.86(3)
B1 C21 1.621(4)
B1 C22 1.629(4)
B1 H1M 1.36(3)
B1 H1 1.11(3)
B2 C21 1.615(3)
B2 C22 1.638(4)
B2 H2M 1.45(3)
B2 H2 1.06(3)
C1 C2 1.429(4)
C1 C5 1.443(3)
C1 C6 1.502(4)
C2 C3 1.441(4)
C2 C7 1.506(3)
C3 C4 1.436(3)
C3 C8 1.497(4)
C4 C5 1.432(4)
C4 C9 1.510(4)
C5 C10 1.505(4)
C6 H6A 0.9800
C6 H6B 0.9800
C6 H6C 0.9800
C7 H7A 0.9800
C7 H7B 0.9800
C7 H7C 0.9800
C8 H8A 0.9800
C8 H8B 0.9800
C8 H8C 0.9800
C9 H9A 0.9800
C9 H9B 0.9800
C9 H9C 0.9800
C10 H10A 0.9800
C10 H10B 0.9800
C10 H10C 0.9800
C11 C15 1.429(4)
C11 C12 1.431(4)
C11 C16 1.501(4)
C12 C13 1.449(4)
C12 C17 1.504(4)
C13 C14 1.442(4)
C13 C18 1.494(4)
C14 C15 1.438(4)
C14 C19 1.497(4)
C15 C20 1.495(4)
C16 H16A 0.9800
C16 H16B 0.9800
C16 H16C 0.9800
C17 H17A 0.9800
C17 H17B 0.9800
C17 H17C 0.9800
C18 H18A 0.9800
C18 H18B 0.9800
C18 H18C 0.9800
C19 H19A 0.9800
C19 H19B 0.9800
C19 H19C 0.9800
C20 H20A 0.9800
C20 H20B 0.9800
C20 H20C 0.9800
C21 C22 1.581(3)
C21 H21 0.94(3)
C22 C23 1.478(3)
C23 C28 1.396(4)
C23 C24 1.398(3)
C24 C25 1.391(4)
C24 H24 0.9500
C25 C26 1.382(4)
C25 H25 0.9500
C26 C27 1.382(4)
C26 H26 0.9500
C27 C28 1.389(4)
C27 H27 0.9500
C28 H28 0.9500
